data_7017727
loop_
_publ_author_name
'Jess, Inke'
'Boeckmann, Jan'
'N\"ather, Christian'

_publ_section_title
;
 New cadmium thio- and selenocyanato coordination compounds: structural
 snapshots on the reaction pathway to more condensed anionic networks.
;
_journal_issue 1
_journal_name_full 'Dalton transactions (Cambridge, England : 2003)'
_journal_page_first 228
_journal_page_last 236
_journal_paper_doi 10.1039/c1dt11377a
_journal_volume 41
_journal_year 2012
_chemical_formula_moiety 'C12 H8 Cd2 N8 Se4'
_chemical_formula_sum 'C12 H8 Cd2 N8 Se4'
_chemical_formula_weight 804.90
_chemical_name_systematic
;
poly[bis(selenocyanato-N)-bis(selenocyanato-Se)-(\m2-pyrimidine-N,N')cadmium(II)]
;
_space_group_IT_number 15
_symmetry_cell_setting monoclinic
_symmetry_space_group_name_Hall '-C 2yc'
_symmetry_space_group_name_H-M 'C 1 2/c 1'
_atom_sites_solution_hydrogens geom
_atom_sites_solution_primary direct
_atom_sites_solution_secondary difmap
_audit_creation_method SHELXL-97
_cell_angle_alpha 90.00
_cell_angle_beta 92.158(2)
_cell_angle_gamma 90.00
_cell_formula_units_Z 8
_cell_length_a 8.6778(3)
_cell_length_b 16.7503(5)
_cell_length_c 29.2877(8)
_cell_measurement_reflns_used 23689
_cell_measurement_temperature 293(2)
_cell_measurement_theta_max 26.8
_cell_measurement_theta_min 1.4
_cell_volume 4254.1(2)
_computing_cell_refinement 'X-Area (STOE, 2008)'
_computing_data_collection 'X-Area (STOE, 2008)'
_computing_data_reduction 'X-Area (STOE, 2008)'
_computing_molecular_graphics 'XP in SHELXTL (Sheldrick, 2008)'
_computing_structure_refinement 'SHELXL-97 (Sheldrick, 1997)'
_computing_structure_solution 'SHELXS-97 (Sheldrick, 1990)'
_diffrn_ambient_temperature 293(2)
_diffrn_measured_fraction_theta_full 0.991
_diffrn_measured_fraction_theta_max 0.991
_diffrn_measurement_device_type 'STOE IPDS-2'
_diffrn_measurement_method 'Omega Scans'
_diffrn_radiation_monochromator graphite
_diffrn_radiation_source 'fine-focus sealed tube'
_diffrn_radiation_type MoK\a
_diffrn_radiation_wavelength 0.71073
_diffrn_reflns_av_R_equivalents 0.0285
_diffrn_reflns_av_sigmaI/netI 0.0162
_diffrn_reflns_limit_h_max 11
_diffrn_reflns_limit_h_min -11
_diffrn_reflns_limit_k_max 21
_diffrn_reflns_limit_k_min -21
_diffrn_reflns_limit_l_max 37
_diffrn_reflns_limit_l_min -34
_diffrn_reflns_number 23168
_diffrn_reflns_theta_full 26.81
_diffrn_reflns_theta_max 26.81
_diffrn_reflns_theta_min 1.39
_diffrn_standards_decay_% NONE
_diffrn_standards_interval_time 0
_diffrn_standards_number 0
_exptl_absorpt_coefficient_mu 8.857
_exptl_absorpt_correction_T_max 0.521
_exptl_absorpt_correction_T_min 0.398
_exptl_absorpt_correction_type numerical
_exptl_absorpt_process_details 'X-Shape and X-Red32 (STOE, 2008)'
_exptl_crystal_colour colourless
_exptl_crystal_density_diffrn 2.513
_exptl_crystal_density_method 'not measured'
_exptl_crystal_description needle
_exptl_crystal_F_000 2944
_exptl_crystal_size_max 0.1010
_exptl_crystal_size_mid 0.0885
_exptl_crystal_size_min 0.0700
_refine_diff_density_max 1.332
_refine_diff_density_min -1.074
_refine_diff_density_rms 0.088
_refine_ls_extinction_method none
_refine_ls_goodness_of_fit_ref 1.110
_refine_ls_hydrogen_treatment constr
_refine_ls_matrix_type full
_refine_ls_number_parameters 237
_refine_ls_number_reflns 4500
_refine_ls_number_restraints 0
_refine_ls_restrained_S_all 1.110
_refine_ls_R_factor_all 0.0371
_refine_ls_R_factor_gt 0.0318
_refine_ls_shift/su_max 0.003
_refine_ls_shift/su_mean 0.000
_refine_ls_structure_factor_coef Fsqd
_refine_ls_weighting_details 'calc w=1/[\s^2^(Fo^2^)+(0.0231P)^2^+19.9873P] where P=(Fo^2^+2Fc^2^)/3'
_refine_ls_weighting_scheme calc
_refine_ls_wR_factor_gt 0.0644
_refine_ls_wR_factor_ref 0.0663
_reflns_number_gt 4092
_reflns_number_total 4500
_reflns_threshold_expression >2sigma(I)
_cod_data_source_file c1dt11377a.txt
_cod_data_source_block tr108
_cod_original_sg_symbol_H-M 'C 2/c'
_cod_database_code 7017727

loop_
_symmetry_equiv_pos_as_xyz
'x, y, z'
'-x, y, -z+1/2'
'x+1/2, y+1/2, z'
'-x+1/2, y+1/2, -z+1/2'
'-x, -y, -z'
'x, -y, z-1/2'
'-x+1/2, -y+1/2, -z'
'x+1/2, -y+1/2, z-1/2'

loop_
_atom_site_label
_atom_site_type_symbol
_atom_site_fract_x
_atom_site_fract_y
_atom_site_fract_z
_atom_site_U_iso_or_equiv
_atom_site_adp_type
_atom_site_occupancy
_atom_site_symmetry_multiplicity
_atom_site_calc_flag
_atom_site_refinement_flags
Cd1 Cd 0.51027(3) 0.329453(19) 0.628603(11) 0.03873(8) Uani 1 1 d .
Cd2 Cd 0.5000 0.0000 0.5000 0.03900(11) Uani 1 2 d S
Cd3 Cd 0.0000 0.51680(3) 0.7500 0.03938(11) Uani 1 2 d S
Se1 Se 0.25271(5) 0.23768(3) 0.642174(18) 0.05032(13) Uani 1 1 d .
C1 C 0.3461(5) 0.1633(3) 0.67851(17) 0.0464(10) Uani 1 1 d .
N1 N 0.4016(5) 0.1157(3) 0.70178(17) 0.0616(12) Uani 1 1 d .
Se2 Se 0.66390(7) 0.28824(3) 0.708181(19) 0.05993(15) Uani 1 1 d .
C2 C 0.8078(6) 0.3646(3) 0.70647(15) 0.0479(11) Uani 1 1 d .
N2 N 0.8988(6) 0.4143(3) 0.70673(16) 0.0672(13) Uani 1 1 d .
N3 N 0.3946(5) 0.3660(3) 0.55931(15) 0.0625(12) Uani 1 1 d .
C3 C 0.3469(5) 0.3927(3) 0.52577(17) 0.0452(10) Uani 1 1 d .
Se3 Se 0.27901(5) 0.43648(3) 0.472419(16) 0.04826(12) Uani 1 1 d .
N4 N 0.7142(4) 0.4103(3) 0.60538(14) 0.0504(10) Uani 1 1 d .
C4 C 0.8411(5) 0.4228(3) 0.59811(16) 0.0475(11) Uani 1 1 d .
Se4 Se 1.04152(6) 0.43468(5) 0.58657(2) 0.0764(2) Uani 1 1 d .
N11 N 0.6456(4) 0.2272(2) 0.58619(14) 0.0497(9) Uani 1 1 d .
N12 N 0.6427(4) 0.1207(3) 0.53266(15) 0.0533(10) Uani 1 1 d .
C11 C 0.5764(5) 0.1728(3) 0.55977(17) 0.0504(11) Uani 1 1 d .
H11 H 0.4694 0.1709 0.5603 0.060 Uiso 1 1 calc R
C12 C 0.7944(6) 0.1259(4) 0.5314(3) 0.081(2) Uani 1 1 d .
H12 H 0.8462 0.0922 0.5120 0.097 Uiso 1 1 calc R
C13 C 0.8781(6) 0.1793(4) 0.5577(3) 0.099(3) Uani 1 1 d .
H13 H 0.9849 0.1821 0.5564 0.119 Uiso 1 1 calc R
C14 C 0.7989(6) 0.2286(4) 0.5862(2) 0.0709(17) Uani 1 1 d .
H14 H 0.8532 0.2633 0.6056 0.085 Uiso 1 1 calc R
N21 N 0.4104(4) 0.4507(2) 0.66282(14) 0.0460(9) Uani 1 1 d .
N22 N 0.2319(4) 0.5156(2) 0.70922(14) 0.0463(9) Uani 1 1 d .
C21 C 0.2859(5) 0.4525(3) 0.68791(16) 0.0423(10) Uani 1 1 d .
H21 H 0.2317 0.4050 0.6907 0.051 Uiso 1 1 calc R
C22 C 0.3096(7) 0.5825(3) 0.7054(3) 0.0746(19) Uani 1 1 d .
H22 H 0.2753 0.6281 0.7201 0.090 Uiso 1 1 calc R
C23 C 0.4397(8) 0.5870(4) 0.6803(3) 0.104(3) Uani 1 1 d .
H23 H 0.4942 0.6345 0.6779 0.125 Uiso 1 1 calc R
C24 C 0.4854(7) 0.5196(4) 0.6593(3) 0.083(2) Uani 1 1 d .
H24 H 0.5725 0.5215 0.6418 0.100 Uiso 1 1 calc R

loop_
_atom_site_aniso_label
_atom_site_aniso_U_11
_atom_site_aniso_U_22
_atom_site_aniso_U_33
_atom_site_aniso_U_23
_atom_site_aniso_U_13
_atom_site_aniso_U_12
Cd1 0.03354(15) 0.04240(17) 0.04066(17) 0.00096(13) 0.00677(12) 0.00164(12)
Cd2 0.0316(2) 0.0504(3) 0.0353(2) -0.00252(19) 0.00535(16) 0.00376(17)
Cd3 0.0343(2) 0.0377(2) 0.0466(2) 0.000 0.00744(17) 0.000
Se1 0.0388(2) 0.0528(3) 0.0590(3) 0.0132(2) -0.0026(2) -0.0084(2)
C1 0.042(2) 0.046(3) 0.052(3) 0.001(2) 0.011(2) -0.006(2)
N1 0.059(3) 0.053(3) 0.072(3) 0.021(2) 0.006(2) 0.006(2)
Se2 0.0629(3) 0.0606(3) 0.0553(3) 0.0153(3) -0.0109(2) -0.0187(3)
C2 0.057(3) 0.052(3) 0.035(2) -0.002(2) -0.001(2) 0.001(2)
N2 0.079(3) 0.068(3) 0.054(3) -0.004(2) -0.006(2) -0.029(3)
N3 0.047(2) 0.089(3) 0.051(3) 0.020(2) 0.0017(19) 0.012(2)
C3 0.032(2) 0.051(3) 0.053(3) -0.001(2) 0.0070(19) 0.0040(18)
Se3 0.0379(2) 0.0687(3) 0.0385(2) 0.0003(2) 0.00515(17) 0.0155(2)
N4 0.037(2) 0.064(3) 0.051(2) 0.013(2) 0.0120(17) -0.0008(18)
C4 0.044(2) 0.059(3) 0.039(2) 0.011(2) 0.0065(19) 0.004(2)
Se4 0.0325(2) 0.1448(6) 0.0523(3) 0.0375(4) 0.0047(2) -0.0029(3)
N11 0.0370(19) 0.054(2) 0.058(2) -0.013(2) 0.0038(17) 0.0064(17)
N12 0.041(2) 0.059(3) 0.060(3) -0.017(2) 0.0083(18) 0.0005(18)
C11 0.038(2) 0.059(3) 0.055(3) -0.012(2) 0.005(2) 0.000(2)
C12 0.043(3) 0.079(4) 0.121(6) -0.043(4) 0.025(3) 0.000(3)
C13 0.031(3) 0.094(5) 0.173(8) -0.073(5) 0.016(3) 0.000(3)
C14 0.039(3) 0.067(4) 0.107(5) -0.036(3) -0.004(3) 0.006(2)
N21 0.0392(19) 0.044(2) 0.056(2) 0.0013(18) 0.0166(17) 0.0024(16)
N22 0.0395(19) 0.040(2) 0.061(2) -0.0034(18) 0.0163(17) -0.0023(15)
C21 0.038(2) 0.040(2) 0.050(3) -0.0001(19) 0.0096(18) -0.0043(17)
C22 0.068(3) 0.041(3) 0.118(6) -0.014(3) 0.044(4) -0.005(2)
C23 0.088(5) 0.048(3) 0.183(9) -0.017(4) 0.083(5) -0.020(3)
C24 0.066(4) 0.053(3) 0.136(6) -0.001(4) 0.061(4) -0.005(3)

loop_
_atom_type_symbol
_atom_type_description
_atom_type_scat_dispersion_real
_atom_type_scat_dispersion_imag
_atom_type_scat_source
C C 0.0033 0.0016 'International Tables Vol C Tables 4.2.6.8 and 6.1.1.4'
H H 0.0000 0.0000 'International Tables Vol C Tables 4.2.6.8 and 6.1.1.4'
N N 0.0061 0.0033 'International Tables Vol C Tables 4.2.6.8 and 6.1.1.4'
Se Se -0.0929 2.2259 'International Tables Vol C Tables 4.2.6.8 and 6.1.1.4'
Cd Cd -0.8075 1.2024 'International Tables Vol C Tables 4.2.6.8 and 6.1.1.4'

loop_
_geom_angle_atom_site_label_1
_geom_angle_atom_site_label_2
_geom_angle_atom_site_label_3
_geom_angle
_geom_angle_site_symmetry_1
_geom_angle_site_symmetry_3
N3 Cd1 N4 84.28(15) . .
N3 Cd1 N21 89.48(16) . .
N4 Cd1 N21 85.53(13) . .
N3 Cd1 N11 86.58(16) . .
N4 Cd1 N11 82.83(14) . .
N21 Cd1 N11 168.03(13) . .
N3 Cd1 Se2 176.50(11) . .
N4 Cd1 Se2 92.52(10) . .
N21 Cd1 Se2 91.68(10) . .
N11 Cd1 Se2 91.62(10) . .
N3 Cd1 Se1 86.93(12) . .
N4 Cd1 Se1 171.08(10) . .
N21 Cd1 Se1 95.90(9) . .
N11 Cd1 Se1 95.18(10) . .
Se2 Cd1 Se1 96.231(18) . .
N12 Cd2 N12 180.00(12) 5_656 .
N12 Cd2 Se4 94.30(11) 5_656 3_445
N12 Cd2 Se4 85.70(11) . 3_445
N12 Cd2 Se4 85.70(11) 5_656 7_656
N12 Cd2 Se4 94.30(11) . 7_656
Se4 Cd2 Se4 180.0 3_445 7_656
N12 Cd2 Se3 90.19(9) 5_656 3_545
N12 Cd2 Se3 89.81(9) . 3_545
Se4 Cd2 Se3 91.714(16) 3_445 3_545
Se4 Cd2 Se3 88.285(16) 7_656 3_545
N12 Cd2 Se3 89.81(9) 5_656 7_556
N12 Cd2 Se3 90.19(9) . 7_556
Se4 Cd2 Se3 88.286(16) 3_445 7_556
Se4 Cd2 Se3 91.715(16) 7_656 7_556
Se3 Cd2 Se3 180.000(18) 3_545 7_556
N2 Cd3 N2 82.8(3) 1_455 2_656
N2 Cd3 N1 176.11(18) 1_455 4_556
N2 Cd3 N1 94.23(18) 2_656 4_556
N2 Cd3 N1 94.23(18) 1_455 3_455
N2 Cd3 N1 176.11(17) 2_656 3_455
N1 Cd3 N1 88.8(3) 4_556 3_455
N2 Cd3 N22 87.57(16) 1_455 2_556
N2 Cd3 N22 91.71(16) 2_656 2_556
N1 Cd3 N22 89.96(15) 4_556 2_556
N1 Cd3 N22 90.72(15) 3_455 2_556
N2 Cd3 N22 91.71(16) 1_455 .
N2 Cd3 N22 87.57(16) 2_656 .
N1 Cd3 N22 90.72(15) 4_556 .
N1 Cd3 N22 89.96(15) 3_455 .
N22 Cd3 N22 179.05(19) 2_556 .
C1 Se1 Cd1 96.96(14) . .
N1 C1 Se1 178.3(4) . .
C1 N1 Cd3 176.7(4) . 3_545
C2 Se2 Cd1 96.56(15) . .
N2 C2 Se2 177.8(5) . .
C2 N2 Cd3 142.9(4) . 1_655
C3 N3 Cd1 171.6(5) . .
N3 C3 Se3 177.8(4) . .
C3 Se3 Cd2 99.37(13) . 3_455
C4 N4 Cd1 153.7(4) . .
N4 C4 Se4 175.9(5) . .
C4 Se4 Cd2 97.04(15) . 3
C11 N11 C14 116.3(4) . .
C11 N11 Cd1 124.3(3) . .
C14 N11 Cd1 119.2(3) . .
C12 N12 C11 115.4(5) . .
C12 N12 Cd2 121.0(4) . .
C11 N12 Cd2 122.2(3) . .
N11 C11 N12 127.3(4) . .
N12 C12 C13 122.4(5) . .
C12 C13 C14 117.8(5) . .
N11 C14 C13 120.8(5) . .
C21 N21 C24 115.6(4) . .
C21 N21 Cd1 123.7(3) . .
C24 N21 Cd1 120.6(3) . .
C22 N22 C21 116.7(4) . .
C22 N22 Cd3 118.8(3) . .
C21 N22 Cd3 124.4(3) . .
N22 C21 N21 126.1(4) . .
N22 C22 C23 121.8(5) . .
C24 C23 C22 117.3(5) . .
N21 C24 C23 122.4(5) . .

loop_
_geom_bond_atom_site_label_1
_geom_bond_atom_site_label_2
_geom_bond_distance
_geom_bond_site_symmetry_2
Cd1 N3 2.312(4) .
Cd1 N4 2.349(4) .
Cd1 N21 2.438(4) .
Cd1 N11 2.442(4) .
Cd1 Se2 2.7298(6) .
Cd1 Se1 2.7538(5) .
Cd2 N12 2.539(4) 5_656
Cd2 N12 2.539(4) .
Cd2 Se4 2.7723(5) 3_445
Cd2 Se4 2.7723(5) 7_656
Cd2 Se3 2.7918(4) 3_545
Cd2 Se3 2.7918(4) 7_556
Cd3 N2 2.289(4) 1_455
Cd3 N2 2.289(4) 2_656
Cd3 N1 2.319(4) 4_556
Cd3 N1 2.319(4) 3_455
Cd3 N22 2.379(4) 2_556
Cd3 N22 2.379(4) .
Se1 C1 1.810(5) .
C1 N1 1.143(6) .
N1 Cd3 2.319(4) 3_545
Se2 C2 1.789(5) .
C2 N2 1.148(6) .
N2 Cd3 2.289(4) 1_655
N3 C3 1.143(6) .
C3 Se3 1.805(5) .
Se3 Cd2 2.7918(4) 3_455
N4 C4 1.149(6) .
C4 Se4 1.795(5) .
Se4 Cd2 2.7723(5) 3
N11 C11 1.325(6) .
N11 C14 1.331(6) .
N12 C12 1.321(6) .
N12 C11 1.325(6) .
C12 C13 1.371(9) .
C13 C14 1.374(8) .
N21 C21 1.330(5) .
N21 C24 1.331(7) .
N22 C22 1.315(6) .
N22 C21 1.322(6) .
C22 C23 1.371(8) .
C23 C24 1.353(8) .
